data_4307136
loop_
_publ_author_name
'Ayuk M. Ako'
'Oliver Waldmann'
'Valeriu Mereacre'
'Frederik Kl\"ower'
'Ian J. Hewitt'
'Christopher E. Anson'
'Hans U. G\"udel'
'Annie K. Powell'

_publ_contact_author
; 
'Annie K. Powell'
;
_publ_contact_author_email powell@aoc.uni-karlsruhe.de
_publ_contact_author_phone '+44 721 608 2135'
_publ_section_title
;
Odd-Numbered FeIII Complexes: Synthesis, Molecular Structure, Reactivity,
and Magnetic Properties
;
_journal_name_full 'Inorganic Chemistry'
_journal_page_first 756
_journal_page_last 766
_journal_paper_doi 10.1021/ic061650s
_journal_volume 46
_journal_year 2007
_chemical_formula_sum 'C75 H126 Fe7 N3 O30'
_chemical_formula_weight 1940.74
_chemical_name_systematic
; 
 ? 
;
_space_group_IT_number 14
_symmetry_cell_setting monoclinic
_symmetry_space_group_name_Hall '-P 2yn'
_symmetry_space_group_name_H-M 'P 1 21/n 1'
_atom_sites_solution_hydrogens geom
_atom_sites_solution_primary direct
_atom_sites_solution_secondary difmap
_audit_creation_method SHELXL-97
_cell_angle_alpha 90.00
_cell_angle_beta 90.120(1)
_cell_angle_gamma 90.00
_cell_formula_units_Z 4
_cell_length_a 10.6609(5)
_cell_length_b 31.5950(14)
_cell_length_c 27.2343(11)
_cell_measurement_reflns_used 20102
_cell_measurement_temperature 100(2)
_cell_measurement_theta_max 27.92
_cell_measurement_theta_min 2.31
_cell_volume 9173.3(7)
_computing_cell_refinement 'SMART-NT 5.6 (Bruker AXS Inc., 2000)'
_computing_data_collection 'SMART-NT 5.6 (Bruker AXS Inc., 2000)'
_computing_data_reduction 'SAINT+ 6.0 (Bruker AXS Inc., 2000)'
_computing_molecular_graphics 'SHELXTL 5.1 (Bruker AXS Inc., 1997)'
_computing_publication_material 'SHELXTL 5.1 (Bruker AXS Inc., 1997)'
_computing_structure_refinement 'SHELXTL 5.1 (Bruker AXS Inc., 1997)'
_computing_structure_solution 'SHELXTL 5.1 (Bruker AXS Inc., 1997)'
_diffrn_ambient_temperature 100(2)
_diffrn_detector_area_resol_mean 8.333
_diffrn_measured_fraction_theta_full 0.994
_diffrn_measured_fraction_theta_max 0.929
_diffrn_measurement_device_type 'Bruker SMART Apex'
_diffrn_measurement_method 'CCD area detector'
_diffrn_radiation_monochromator graphite
_diffrn_radiation_source 'rotating anode'
_diffrn_radiation_type MoK\a
_diffrn_radiation_wavelength 0.71073
_diffrn_reflns_av_R_equivalents 0.0253
_diffrn_reflns_av_sigmaI/netI 0.0436
_diffrn_reflns_limit_h_max 14
_diffrn_reflns_limit_h_min -11
_diffrn_reflns_limit_k_max 40
_diffrn_reflns_limit_k_min -34
_diffrn_reflns_limit_l_max 35
_diffrn_reflns_limit_l_min -34
_diffrn_reflns_number 46053
_diffrn_reflns_theta_full 25.00
_diffrn_reflns_theta_max 28.01
_diffrn_reflns_theta_min 1.63
_exptl_absorpt_coefficient_mu 1.151
_exptl_absorpt_correction_T_max 0.862
_exptl_absorpt_correction_T_min 0.747
_exptl_absorpt_correction_type multi-scan
_exptl_absorpt_process_details 'SADABS (Bruker AXS Inc., 2000)'
_exptl_crystal_colour orange
_exptl_crystal_density_diffrn 1.405
_exptl_crystal_density_method 'not measured'
_exptl_crystal_description block
_exptl_crystal_F_000 4076
_exptl_crystal_size_max 0.26
_exptl_crystal_size_mid 0.17
_exptl_crystal_size_min 0.13
_refine_diff_density_max 1.504
_refine_diff_density_min -0.699
_refine_diff_density_rms 0.097
_refine_ls_extinction_method none
_refine_ls_goodness_of_fit_ref 1.036
_refine_ls_hydrogen_treatment mixed
_refine_ls_matrix_type full
_refine_ls_number_parameters 1087
_refine_ls_number_reflns 20567
_refine_ls_number_restraints 10
_refine_ls_restrained_S_all 1.038
_refine_ls_R_factor_all 0.0659
_refine_ls_R_factor_gt 0.0457
_refine_ls_shift/su_max 0.004
_refine_ls_shift/su_mean 0.000
_refine_ls_structure_factor_coef Fsqd
_refine_ls_weighting_details 'calc w=1/[\s^2^(Fo^2^)+(0.0815P)^2^+1.0523P] where P=(Fo^2^+2Fc^2^)/3'
_refine_ls_weighting_scheme calc
_refine_ls_wR_factor_gt 0.1307
_refine_ls_wR_factor_ref 0.1380
_reflns_number_gt 14887
_reflns_number_total 20567
_reflns_threshold_expression >2sigma(I)
_cod_data_source_file ic061650ssi20060831_091622_3.cif
_cod_data_source_block 283
_cod_database_code 4307136

loop_
_symmetry_equiv_pos_as_xyz
'x, y, z'
'-x+1/2, y+1/2, -z+1/2'
'-x, -y, -z'
'x-1/2, -y-1/2, z-1/2'

loop_
_atom_site_label
_atom_site_type_symbol
_atom_site_fract_x
_atom_site_fract_y
_atom_site_fract_z
_atom_site_U_iso_or_equiv
_atom_site_adp_type
_atom_site_occupancy
_atom_site_symmetry_multiplicity
_atom_site_calc_flag
_atom_site_refinement_flags
_atom_site_disorder_assembly
_atom_site_disorder_group
Fe1 Fe 0.26150(4) -0.136116(13) 0.250393(14) 0.01720(10) Uani 1 1 d . . .
Fe2 Fe 0.24204(4) -0.132782(13) 0.359226(15) 0.01828(10) Uani 1 1 d . . .
Fe3 Fe 0.07279(4) -0.058771(13) 0.309137(15) 0.01842(10) Uani 1 1 d D . .
Fe4 Fe 0.23341(4) -0.055740(14) 0.194694(15) 0.02013(10) Uani 1 1 d . . .
Fe5 Fe 0.06694(4) -0.130722(14) 0.144501(15) 0.02122(10) Uani 1 1 d . . .
Fe6 Fe 0.22705(4) -0.218269(13) 0.199232(15) 0.01996(10) Uani 1 1 d . . .
Fe7 Fe 0.07198(4) -0.216867(13) 0.302597(15) 0.01975(10) Uani 1 1 d D . .
O1 O 0.16079(18) -0.10961(6) 0.30361(7) 0.0186(4) Uani 1 1 d . . .
O2 O 0.15435(18) -0.10931(6) 0.19868(7) 0.0208(4) Uani 1 1 d . . .
O3 O 0.15366(18) -0.18802(6) 0.25179(7) 0.0194(4) Uani 1 1 d . . .
N1 N 0.3915(2) -0.17023(8) 0.40530(9) 0.0233(5) Uani 1 1 d . . .
C1 C 0.5049(3) -0.16738(11) 0.37308(11) 0.0259(7) Uani 1 1 d . . .
H1A H 0.5658 -0.1896 0.3826 0.031 Uiso 1 1 calc R . .
H1B H 0.5456 -0.1395 0.3777 0.031 Uiso 1 1 calc R . .
C2 C 0.4693(3) -0.17293(11) 0.31969(11) 0.0267(7) Uani 1 1 d . . .
H2A H 0.5423 -0.1669 0.2984 0.032 Uiso 1 1 calc R . .
H2B H 0.4417 -0.2024 0.3136 0.032 Uiso 1 1 calc R . .
O4 O 0.37074(18) -0.14447(6) 0.30914(7) 0.0191(4) Uani 1 1 d . . .
C3 C 0.3414(3) -0.21492(10) 0.40690(12) 0.0298(7) Uani 1 1 d . . .
H3A H 0.3813 -0.2319 0.3807 0.036 Uiso 1 1 calc R . .
H3B H 0.3630 -0.2280 0.4389 0.036 Uiso 1 1 calc R . .
C4 C 0.2011(3) -0.21533(10) 0.40007(11) 0.0260(7) Uani 1 1 d . . .
H4A H 0.1709 -0.2448 0.3963 0.031 Uiso 1 1 calc R . .
H4B H 0.1597 -0.2027 0.4291 0.031 Uiso 1 1 calc R . .
O5 O 0.17157(19) -0.19130(6) 0.35687(7) 0.0222(4) Uani 1 1 d . . .
C5 C 0.4172(3) -0.15551(10) 0.45517(11) 0.0252(7) Uani 1 1 d . . .
C6 C 0.3193(4) -0.14063(13) 0.48368(13) 0.0391(9) Uani 1 1 d . . .
H6 H 0.2365 -0.1400 0.4707 0.047 Uiso 1 1 calc R . .
C7 C 0.3420(4) -0.12666(13) 0.53137(13) 0.0446(10) Uani 1 1 d . . .
H7 H 0.2746 -0.1160 0.5505 0.054 Uiso 1 1 calc R . .
C8 C 0.4596(4) -0.12801(13) 0.55099(13) 0.0453(10) Uani 1 1 d . . .
H8 H 0.4744 -0.1184 0.5835 0.054 Uiso 1 1 calc R . .
C9 C 0.5544(4) -0.14311(17) 0.52371(14) 0.0568(13) Uani 1 1 d . . .
H9 H 0.6364 -0.1441 0.5374 0.068 Uiso 1 1 calc R . .
C10 C 0.5353(4) -0.15749(14) 0.47544(13) 0.0430(9) Uani 1 1 d . . .
H10 H 0.6034 -0.1685 0.4570 0.052 Uiso 1 1 calc R . .
N2 N 0.3816(2) -0.00194(8) 0.20960(10) 0.0249(6) Uani 1 1 d . . .
C11 C 0.3344(3) 0.01974(10) 0.25525(12) 0.0283(7) Uani 1 1 d . . .
H11A H 0.3558 0.0502 0.2540 0.034 Uiso 1 1 calc R . .
H11B H 0.3757 0.0073 0.2845 0.034 Uiso 1 1 calc R . .
C12 C 0.1936(3) 0.01461(9) 0.25953(11) 0.0239(6) Uani 1 1 d . . .
H12A H 0.1643 0.0259 0.2914 0.029 Uiso 1 1 calc R . .
H12B H 0.1509 0.0303 0.2329 0.029 Uiso 1 1 calc R . .
O6 O 0.16600(18) -0.02950(6) 0.25592(7) 0.0219(4) Uani 1 1 d . . .
C13 C 0.4972(3) -0.02727(10) 0.21992(13) 0.0301(7) Uani 1 1 d . . .
H13A H 0.5592 -0.0094 0.2373 0.036 Uiso 1 1 calc R . .
H13B H 0.5349 -0.0366 0.1885 0.036 Uiso 1 1 calc R . .
C14 C 0.4668(3) -0.06536(10) 0.25090(13) 0.0280(7) Uani 1 1 d . . .
H14A H 0.5414 -0.0839 0.2538 0.034 Uiso 1 1 calc R . .
H14B H 0.4418 -0.0563 0.2843 0.034 Uiso 1 1 calc R . .
O7 O 0.36743(18) -0.08760(6) 0.22816(7) 0.0213(4) Uani 1 1 d . . .
C15 C 0.4027(3) 0.02980(10) 0.17102(12) 0.0284(7) Uani 1 1 d . . .
C16 C 0.3029(3) 0.04295(11) 0.14267(13) 0.0335(8) Uani 1 1 d . . .
H16 H 0.2225 0.0307 0.1474 0.040 Uiso 1 1 calc R . .
C17 C 0.3194(4) 0.07418(12) 0.10694(13) 0.0400(9) Uani 1 1 d . . .
H17 H 0.2505 0.0828 0.0872 0.048 Uiso 1 1 calc R . .
C18 C 0.4339(4) 0.09236(13) 0.10034(15) 0.0472(10) Uani 1 1 d . . .
H18 H 0.4450 0.1138 0.0763 0.057 Uiso 1 1 calc R . .
C19 C 0.5329(4) 0.07945(14) 0.12858(19) 0.0610(13) Uani 1 1 d . . .
H19 H 0.6131 0.0920 0.1239 0.073 Uiso 1 1 calc R . .
C20 C 0.5177(4) 0.04809(13) 0.16423(17) 0.0489(10) Uani 1 1 d . . .
H20 H 0.5871 0.0395 0.1837 0.059 Uiso 1 1 calc R . .
N3 N 0.3692(2) -0.23658(8) 0.13639(9) 0.0262(6) Uani 1 1 d . . .
C21 C 0.3169(3) -0.21602(11) 0.09088(11) 0.0318(8) Uani 1 1 d . . .
H21A H 0.3623 -0.1892 0.0845 0.038 Uiso 1 1 calc R . .
H21B H 0.3300 -0.2350 0.0624 0.038 Uiso 1 1 calc R . .
C22 C 0.1792(3) -0.20694(11) 0.09635(11) 0.0305(7) Uani 1 1 d . . .
H22A H 0.1499 -0.1890 0.0688 0.037 Uiso 1 1 calc R . .
H22B H 0.1312 -0.2338 0.0957 0.037 Uiso 1 1 calc R . .
O8 O 0.1591(2) -0.18559(7) 0.14192(7) 0.0241(5) Uani 1 1 d . . .
C23 C 0.4853(3) -0.21485(10) 0.15322(12) 0.0285(7) Uani 1 1 d . . .
H23A H 0.5432 -0.2115 0.1251 0.034 Uiso 1 1 calc R . .
H23B H 0.5277 -0.2325 0.1783 0.034 Uiso 1 1 calc R . .
C24 C 0.4560(3) -0.17168(11) 0.17484(12) 0.0291(7) Uani 1 1 d . . .
H24A H 0.5326 -0.1592 0.1895 0.035 Uiso 1 1 calc R . .
H24B H 0.4249 -0.1524 0.1489 0.035 Uiso 1 1 calc R . .
O9 O 0.36318(18) -0.17721(6) 0.21128(7) 0.0212(4) Uani 1 1 d . . .
C25 C 0.3880(3) -0.28181(10) 0.12778(11) 0.0290(7) Uani 1 1 d . . .
C26 C 0.2877(3) -0.30916(11) 0.12950(12) 0.0333(8) Uani 1 1 d . . .
H26 H 0.2065 -0.2983 0.1362 0.040 Uiso 1 1 calc R . .
C27 C 0.3024(4) -0.35199(12) 0.12167(13) 0.0366(8) Uani 1 1 d . . .
H27 H 0.2320 -0.3703 0.1236 0.044 Uiso 1 1 calc R . .
C28 C 0.4187(4) -0.36808(12) 0.11106(14) 0.0415(9) Uani 1 1 d . . .
H28 H 0.4294 -0.3976 0.1059 0.050 Uiso 1 1 calc R . .
C29 C 0.5198(4) -0.34109(13) 0.10790(16) 0.0490(10) Uani 1 1 d . . .
H29 H 0.6001 -0.3521 0.0998 0.059 Uiso 1 1 calc R . .
C30 C 0.5058(4) -0.29802(12) 0.11640(14) 0.0402(9) Uani 1 1 d . . .
H30 H 0.5763 -0.2797 0.1145 0.048 Uiso 1 1 calc R . .
O10 O 0.1064(2) -0.11952(7) 0.40932(7) 0.0262(5) Uani 1 1 d . . .
O11 O -0.03427(19) -0.08165(7) 0.36638(7) 0.0250(5) Uani 1 1 d . . .
C31 C 0.0007(3) -0.10168(10) 0.40389(11) 0.0229(6) Uani 1 1 d . . .
C32 C -0.0892(3) -0.10353(11) 0.44788(12) 0.0294(7) Uani 1 1 d . . .
C33 C -0.2196(3) -0.08829(14) 0.43264(14) 0.0446(10) Uani 1 1 d . . .
H33A H -0.2759 -0.0893 0.4610 0.067 Uiso 1 1 calc R . .
H33B H -0.2524 -0.1066 0.4066 0.067 Uiso 1 1 calc R . .
H33C H -0.2142 -0.0591 0.4206 0.067 Uiso 1 1 calc R . .
C34 C -0.0952(4) -0.14855(12) 0.46834(14) 0.0408(9) Uani 1 1 d . . .
H34A H -0.1525 -0.1493 0.4964 0.061 Uiso 1 1 calc R . .
H34B H -0.0113 -0.1574 0.4789 0.061 Uiso 1 1 calc R . .
H34C H -0.1258 -0.1678 0.4428 0.061 Uiso 1 1 calc R . .
C35 C -0.0352(4) -0.07382(13) 0.48712(13) 0.0440(9) Uani 1 1 d . . .
H35A H -0.0900 -0.0739 0.5159 0.066 Uiso 1 1 calc R . .
H35B H -0.0297 -0.0450 0.4738 0.066 Uiso 1 1 calc R . .
H35C H 0.0487 -0.0835 0.4966 0.066 Uiso 1 1 calc R . .
O12 O 0.32827(19) -0.08023(7) 0.38464(8) 0.0242(5) Uani 1 1 d . . .
O13 O 0.18747(19) -0.03142(7) 0.36062(8) 0.0242(5) Uani 1 1 d . . .
C36 C 0.2829(3) -0.04329(10) 0.38450(11) 0.0238(6) Uani 1 1 d . . .
C37 C 0.3442(3) -0.01059(11) 0.41843(12) 0.0299(7) Uani 1 1 d . . .
C38 C 0.2708(4) -0.01338(14) 0.46725(13) 0.0464(10) Uani 1 1 d . . .
H38A H 0.2784 -0.0420 0.4808 0.070 Uiso 1 1 calc R . .
H38B H 0.1821 -0.0070 0.4612 0.070 Uiso 1 1 calc R . .
H38C H 0.3052 0.0071 0.4907 0.070 Uiso 1 1 calc R . .
C39 C 0.3301(4) 0.03360(11) 0.39807(14) 0.0396(9) Uani 1 1 d . . .
H39A H 0.3699 0.0539 0.4204 0.059 Uiso 1 1 calc R . .
H39B H 0.2408 0.0404 0.3947 0.059 Uiso 1 1 calc R . .
H39C H 0.3704 0.0352 0.3658 0.059 Uiso 1 1 calc R . .
C40 C 0.4822(4) -0.02181(14) 0.42701(17) 0.0521(11) Uani 1 1 d . . .
H40A H 0.4883 -0.0506 0.4401 0.078 Uiso 1 1 calc R . .
H40B H 0.5189 -0.0019 0.4505 0.078 Uiso 1 1 calc R . .
H40C H 0.5278 -0.0201 0.3959 0.078 Uiso 1 1 calc R . .
O14 O 0.0930(2) -0.02496(7) 0.15850(8) 0.0279(5) Uani 1 1 d . . .
O15 O -0.0431(2) -0.07691(7) 0.14023(8) 0.0292(5) Uani 1 1 d . . .
C41 C -0.0113(3) -0.03857(11) 0.14260(11) 0.0261(7) Uani 1 1 d . . .
C42 C -0.1037(3) -0.00470(12) 0.12404(14) 0.0381(9) Uani 1 1 d . . .
C43 C -0.2283(3) -0.02469(13) 0.11127(16) 0.0482(10) Uani 1 1 d . . .
H43A H -0.2861 -0.0028 0.0994 0.072 Uiso 1 1 calc R . .
H43B H -0.2635 -0.0382 0.1406 0.072 Uiso 1 1 calc R . .
H43C H -0.2160 -0.0460 0.0856 0.072 Uiso 1 1 calc R . .
C44 C -0.0436(5) 0.0137(2) 0.0771(2) 0.093(2) Uani 1 1 d . . .
H44A H 0.0373 0.0266 0.0854 0.139 Uiso 1 1 calc R . .
H44B H -0.0993 0.0353 0.0631 0.139 Uiso 1 1 calc R . .
H44C H -0.0309 -0.0090 0.0531 0.139 Uiso 1 1 calc R . .
C45 C -0.1174(4) 0.02917(15) 0.1626(2) 0.0747(17) Uani 1 1 d . . .
H45A H -0.0350 0.0414 0.1700 0.112 Uiso 1 1 calc R . .
H45B H -0.1527 0.0167 0.1925 0.112 Uiso 1 1 calc R . .
H45C H -0.1735 0.0514 0.1505 0.112 Uiso 1 1 calc R . .
O16 O 0.3158(2) -0.06040(7) 0.12844(8) 0.0275(5) Uani 1 1 d . . .
O17 O 0.1814(2) -0.10533(7) 0.09223(8) 0.0288(5) Uani 1 1 d . . .
C46 C 0.2734(3) -0.08006(11) 0.09175(11) 0.0273(7) Uani 1 1 d . A .
C47 C 0.3371(3) -0.07140(12) 0.04202(13) 0.0366(8) Uani 1 1 d . . .
C48A C 0.2755(10) -0.0995(4) 0.0015(4) 0.049(3) Uani 0.59 1 d P A 1
H48A H 0.2833 -0.1294 0.0106 0.073 Uiso 0.59 1 calc PR A 1
H48B H 0.3179 -0.0946 -0.0299 0.073 Uiso 0.59 1 calc PR A 1
H48C H 0.1866 -0.0921 -0.0017 0.073 Uiso 0.59 1 calc PR A 1
C49A C 0.3287(8) -0.0268(4) 0.0286(4) 0.047(2) Uani 0.59 1 d P A 1
H49A H 0.3701 -0.0223 -0.0030 0.070 Uiso 0.59 1 calc PR A 1
H49B H 0.3701 -0.0096 0.0539 0.070 Uiso 0.59 1 calc PR A 1
H49C H 0.2403 -0.0186 0.0261 0.070 Uiso 0.59 1 calc PR A 1
C50A C 0.4745(7) -0.0861(3) 0.0469(3) 0.062(2) Uani 0.59 1 d P A 1
H50A H 0.4765 -0.1163 0.0554 0.094 Uiso 0.59 1 calc PR A 1
H50B H 0.5164 -0.0698 0.0727 0.094 Uiso 0.59 1 calc PR A 1
H50C H 0.5180 -0.0818 0.0156 0.094 Uiso 0.59 1 calc PR A 1
C48B C 0.3313(13) -0.1070(6) 0.0100(6) 0.050(4) Uani 0.41 1 d P A 2
H48D H 0.3729 -0.1002 -0.0210 0.074 Uiso 0.41 1 calc PR A 2
H48E H 0.2434 -0.1143 0.0037 0.074 Uiso 0.41 1 calc PR A 2
H48F H 0.3737 -0.1312 0.0255 0.074 Uiso 0.41 1 calc PR A 2
C49B C 0.2625(14) -0.0290(6) 0.0247(6) 0.060(4) Uani 0.41 1 d P A 2
H49D H 0.2732 -0.0068 0.0495 0.090 Uiso 0.41 1 calc PR A 2
H49E H 0.1731 -0.0355 0.0210 0.090 Uiso 0.41 1 calc PR A 2
H49F H 0.2961 -0.0192 -0.0067 0.090 Uiso 0.41 1 calc PR A 2
C50B C 0.4739(11) -0.0547(5) 0.0515(4) 0.062(4) Uani 0.41 1 d P A 2
H50D H 0.4710 -0.0305 0.0738 0.093 Uiso 0.41 1 calc PR A 2
H50E H 0.5115 -0.0460 0.0203 0.093 Uiso 0.41 1 calc PR A 2
H50F H 0.5245 -0.0773 0.0662 0.093 Uiso 0.41 1 calc PR A 2
O18 O 0.0828(2) -0.25942(7) 0.18838(8) 0.0281(5) Uani 1 1 d . . .
O19 O -0.0410(2) -0.24776(7) 0.25318(8) 0.0309(5) Uani 1 1 d . . .
C51 C -0.0165(3) -0.26478(10) 0.21233(13) 0.0290(7) Uani 1 1 d . B .
C52 C -0.1128(3) -0.29566(12) 0.19145(16) 0.0425(9) Uani 1 1 d . . .
C53A C -0.2374(6) -0.2918(3) 0.2164(3) 0.0443(17) Uani 0.73 1 d P B 1
H53D H -0.2676 -0.2626 0.2136 0.066 Uiso 0.73 1 calc PR B 1
H53E H -0.2283 -0.2993 0.2511 0.066 Uiso 0.73 1 calc PR B 1
H53F H -0.2976 -0.3110 0.2008 0.066 Uiso 0.73 1 calc PR B 1
C54A C -0.1280(5) -0.2854(2) 0.13424(19) 0.0455(14) Uani 0.73 1 d P B 1
H54D H -0.0451 -0.2846 0.1188 0.068 Uiso 0.73 1 calc PR B 1
H54E H -0.1692 -0.2579 0.1302 0.068 Uiso 0.73 1 calc PR B 1
H54F H -0.1791 -0.3075 0.1186 0.068 Uiso 0.73 1 calc PR B 1
C55A C -0.0583(5) -0.33962(17) 0.1969(3) 0.0575(17) Uani 0.73 1 d P B 1
H55D H 0.0172 -0.3421 0.1766 0.086 Uiso 0.73 1 calc PR B 1
H55E H -0.1203 -0.3606 0.1862 0.086 Uiso 0.73 1 calc PR B 1
H55F H -0.0365 -0.3447 0.2314 0.086 Uiso 0.73 1 calc PR B 1
C53B C -0.247(2) -0.2768(7) 0.2056(9) 0.056(8) Uiso 0.27 1 d P B 2
H53A H -0.2491 -0.2710 0.2409 0.084 Uiso 0.27 1 calc PR B 2
H53B H -0.3120 -0.2974 0.1971 0.084 Uiso 0.27 1 calc PR B 2
H53C H -0.2609 -0.2505 0.1873 0.084 Uiso 0.27 1 calc PR B 2
C54B C -0.103(2) -0.3104(8) 0.1490(8) 0.078(6) Uiso 0.27 1 d P B 2
H54A H -0.1710 -0.3305 0.1429 0.117 Uiso 0.27 1 calc PR B 2
H54B H -0.0220 -0.3250 0.1459 0.117 Uiso 0.27 1 calc PR B 2
H54C H -0.1073 -0.2874 0.1251 0.117 Uiso 0.27 1 calc PR B 2
C55B C -0.107(2) -0.3361(7) 0.2357(8) 0.081(6) Uiso 0.27 1 d P B 2
H55A H -0.1078 -0.3235 0.2686 0.121 Uiso 0.27 1 calc PR B 2
H55B H -0.0297 -0.3525 0.2314 0.121 Uiso 0.27 1 calc PR B 2
H55C H -0.1796 -0.3547 0.2317 0.121 Uiso 0.27 1 calc PR B 2
O20 O 0.3113(2) -0.26497(7) 0.23709(7) 0.0244(5) Uani 1 1 d . . .
O21 O 0.1870(2) -0.26877(7) 0.30333(8) 0.0267(5) Uani 1 1 d . . .
C56 C 0.2755(3) -0.28206(10) 0.27671(11) 0.0242(6) Uani 1 1 d . . .
C57 C 0.3404(3) -0.32327(10) 0.29213(12) 0.0302(7) Uani 1 1 d . . .
C58 C 0.3492(4) -0.32646(12) 0.34765(13) 0.0395(9) Uani 1 1 d . . .
H58A H 0.3908 -0.3530 0.3567 0.059 Uiso 1 1 calc R . .
H58B H 0.2647 -0.3259 0.3617 0.059 Uiso 1 1 calc R . .
H58C H 0.3978 -0.3025 0.3604 0.059 Uiso 1 1 calc R . .
C59 C 0.2560(5) -0.35922(12) 0.27344(17) 0.0556(12) Uani 1 1 d . . .
H59A H 0.2491 -0.3576 0.2376 0.083 Uiso 1 1 calc R . .
H59B H 0.1724 -0.3565 0.2881 0.083 Uiso 1 1 calc R . .
H59C H 0.2925 -0.3865 0.2827 0.083 Uiso 1 1 calc R . .
C60 C 0.4701(4) -0.32665(14) 0.26860(17) 0.0559(12) Uani 1 1 d . . .
H60A H 0.4620 -0.3243 0.2329 0.084 Uiso 1 1 calc R . .
H60B H 0.5076 -0.3540 0.2770 0.084 Uiso 1 1 calc R . .
H60C H 0.5238 -0.3038 0.2809 0.084 Uiso 1 1 calc R . .
O22 O -0.03793(19) -0.00737(7) 0.31506(8) 0.0232(4) Uani 1 1 d . . .
O23 O -0.2200(2) -0.02195(9) 0.27882(12) 0.0512(8) Uani 1 1 d . . .
C61 C -0.1509(3) 0.00061(11) 0.30458(13) 0.0318(8) Uani 1 1 d . . .
C62 C -0.2015(3) 0.04198(12) 0.32657(16) 0.0403(9) Uani 1 1 d . . .
C63 C -0.1319(4) 0.07815(12) 0.30151(17) 0.0498(10) Uani 1 1 d . . .
H63A H -0.1621 0.1052 0.3144 0.075 Uiso 1 1 calc R . .
H63B H -0.1470 0.0770 0.2660 0.075 Uiso 1 1 calc R . .
H63C H -0.0418 0.0755 0.3080 0.075 Uiso 1 1 calc R . .
C64 C -0.1727(5) 0.04186(14) 0.38183(17) 0.0596(13) Uani 1 1 d . . .
H64A H -0.2176 0.0185 0.3976 0.089 Uiso 1 1 calc R . .
H64B H -0.1998 0.0687 0.3963 0.089 Uiso 1 1 calc R . .
H64C H -0.0822 0.0383 0.3869 0.089 Uiso 1 1 calc R . .
C65 C -0.3432(4) 0.04569(15) 0.3176(2) 0.0722(16) Uani 1 1 d . . .
H65A H -0.3864 0.0221 0.3337 0.108 Uiso 1 1 calc R . .
H65B H -0.3601 0.0448 0.2822 0.108 Uiso 1 1 calc R . .
H65C H -0.3737 0.0725 0.3311 0.108 Uiso 1 1 calc R . .
O24 O -0.0413(2) -0.15090(7) 0.08844(8) 0.0271(5) Uani 1 1 d . . .
O25 O -0.2125(2) -0.18019(11) 0.12006(9) 0.0585(9) Uani 1 1 d . . .
C66 C -0.1462(3) -0.16946(13) 0.08466(12) 0.0370(8) Uani 1 1 d . C .
C67 C -0.1914(4) -0.17763(16) 0.03163(13) 0.0493(11) Uani 1 1 d . . .
C68A C -0.0790(6) -0.1968(2) 0.0013(2) 0.0396(15) Uiso 0.59 1 d P C 1
H68A H -0.0060 -0.1780 0.0041 0.059 Uiso 0.59 1 calc PR C 1
H68B H -0.1034 -0.1993 -0.0332 0.059 Uiso 0.59 1 calc PR C 1
H68C H -0.0576 -0.2248 0.0143 0.059 Uiso 0.59 1 calc PR C 1
C69A C -0.2083(7) -0.1333(2) 0.0074(3) 0.0532(18) Uiso 0.59 1 d P C 1
H69A H -0.1307 -0.1170 0.0111 0.080 Uiso 0.59 1 calc PR C 1
H69B H -0.2773 -0.1183 0.0235 0.080 Uiso 0.59 1 calc PR C 1
H69C H -0.2275 -0.1368 -0.0275 0.080 Uiso 0.59 1 calc PR C 1
C70A C -0.3012(8) -0.2016(3) 0.0274(3) 0.065(2) Uiso 0.59 1 d P C 1
H70A H -0.3226 -0.2050 -0.0074 0.097 Uiso 0.59 1 calc PR C 1
H70B H -0.3699 -0.1870 0.0443 0.097 Uiso 0.59 1 calc PR C 1
H70C H -0.2881 -0.2295 0.0423 0.097 Uiso 0.59 1 calc PR C 1
C68B C -0.1052(13) -0.1735(5) -0.0041(5) 0.079(4) Uiso 0.41 1 d P C 2
H68D H -0.1442 -0.1792 -0.0360 0.119 Uiso 0.41 1 calc PR C 2
H68E H -0.0368 -0.1937 0.0016 0.119 Uiso 0.41 1 calc PR C 2
H68F H -0.0717 -0.1446 -0.0037 0.119 Uiso 0.41 1 calc PR C 2
C69B C -0.3150(14) -0.1509(5) 0.0267(6) 0.092(5) Uiso 0.41 1 d P C 2
H69D H -0.3675 -0.1554 0.0557 0.138 Uiso 0.41 1 calc PR C 2
H69E H -0.3610 -0.1598 -0.0028 0.138 Uiso 0.41 1 calc PR C 2
H69F H -0.2937 -0.1208 0.0240 0.138 Uiso 0.41 1 calc PR C 2
C70B C -0.2554(10) -0.2256(3) 0.0305(4) 0.049(2) Uiso 0.41 1 d P C 2
H70D H -0.3181 -0.2279 0.0566 0.073 Uiso 0.41 1 calc PR C 2
H70E H -0.1900 -0.2470 0.0356 0.073 Uiso 0.41 1 calc PR C 2
H70F H -0.2958 -0.2303 -0.0014 0.073 Uiso 0.41 1 calc PR C 2
O26 O -0.03237(19) -0.24764(7) 0.35327(8) 0.0257(5) Uani 1 1 d . . .
O27 O -0.2081(2) -0.21081(8) 0.36566(10) 0.0431(7) Uani 1 1 d . . .
C71 C -0.1394(3) -0.24222(10) 0.37285(12) 0.0287(7) Uani 1 1 d . D .
C72 C -0.1819(3) -0.27791(11) 0.40743(14) 0.0374(8) Uani 1 1 d . . .
C73A C -0.2843(7) -0.2610(2) 0.4452(3) 0.0395(16) Uiso 0.59 1 d P D 1
H73A H -0.3568 -0.2500 0.4270 0.059 Uiso 0.59 1 calc PR D 1
H73B H -0.2480 -0.2384 0.4652 0.059 Uiso 0.59 1 calc PR D 1
H73C H -0.3113 -0.2843 0.4665 0.059 Uiso 0.59 1 calc PR D 1
C74A C -0.0751(8) -0.2943(3) 0.4367(3) 0.051(2) Uiso 0.59 1 d P D 1
H74A H -0.1047 -0.3169 0.4585 0.076 Uiso 0.59 1 calc PR D 1
H74B H -0.0393 -0.2714 0.4564 0.076 Uiso 0.59 1 calc PR D 1
H74C H -0.0109 -0.3056 0.4146 0.076 Uiso 0.59 1 calc PR D 1
C75A C -0.2264(11) -0.3135(4) 0.3775(4) 0.059(3) Uiso 0.59 1 d P D 1
H75A H -0.2976 -0.3043 0.3574 0.088 Uiso 0.59 1 calc PR D 1
H75B H -0.2529 -0.3367 0.3991 0.088 Uiso 0.59 1 calc PR D 1
H75C H -0.1585 -0.3233 0.3562 0.088 Uiso 0.59 1 calc PR D 1
C73B C -0.3067(10) -0.2696(3) 0.4287(4) 0.043(3) Uiso 0.41 1 d P D 2
H73D H -0.3024 -0.2445 0.4498 0.064 Uiso 0.41 1 calc PR D 2
H73E H -0.3331 -0.2941 0.4482 0.064 Uiso 0.41 1 calc PR D 2
H73F H -0.3673 -0.2647 0.4022 0.064 Uiso 0.41 1 calc PR D 2
C74B C -0.0725(9) -0.2839(4) 0.4474(4) 0.031(2) Uiso 0.41 1 d P D 2
H74D H 0.0066 -0.2902 0.4306 0.047 Uiso 0.41 1 calc PR D 2
H74E H -0.0940 -0.3073 0.4694 0.047 Uiso 0.41 1 calc PR D 2
H74F H -0.0632 -0.2577 0.4665 0.047 Uiso 0.41 1 calc PR D 2
C75B C -0.1961(16) -0.3191(5) 0.3736(6) 0.057(4) Uiso 0.41 1 d P D 2
H75D H -0.1154 -0.3255 0.3581 0.085 Uiso 0.41 1 calc PR D 2
H75E H -0.2592 -0.3138 0.3481 0.085 Uiso 0.41 1 calc PR D 2
H75F H -0.2225 -0.3431 0.3938 0.085 Uiso 0.41 1 calc PR D 2
O28 O -0.0692(2) -0.08344(7) 0.26440(8) 0.0244(5) Uani 1 1 d D . .
H281 H -0.127(3) -0.0632(11) 0.2625(14) 0.037 Uiso 1 1 d D . .
H282 H -0.067(3) -0.1045(8) 0.2742(13) 0.037 Uiso 1 1 d D . .
O29 O -0.0739(2) -0.15394(8) 0.19110(8) 0.0270(5) Uani 1 1 d D . .
H291 H -0.135(3) -0.1652(12) 0.1714(13) 0.040 Uiso 1 1 d D . .
H292 H -0.058(4) -0.1357(11) 0.2099(13) 0.040 Uiso 1 1 d D . .
O30 O -0.0697(2) -0.17147(7) 0.30320(8) 0.0254(5) Uani 1 1 d D . .
H301 H -0.125(3) -0.1763(12) 0.3239(12) 0.038 Uiso 1 1 d D . .
H302 H -0.070(3) -0.1634(11) 0.2791(9) 0.038 Uiso 1 1 d D . .

loop_
_atom_site_aniso_label
_atom_site_aniso_U_11
_atom_site_aniso_U_22
_atom_site_aniso_U_33
_atom_site_aniso_U_23
_atom_site_aniso_U_13
_atom_site_aniso_U_12
Fe1 0.0183(2) 0.0174(2) 0.0160(2) -0.00010(16) -0.00115(16) 0.00046(15)
Fe2 0.0193(2) 0.0199(2) 0.0156(2) -0.00077(16) -0.00176(16) 0.00240(16)
Fe3 0.0176(2) 0.0187(2) 0.0190(2) -0.00048(16) -0.00074(16) 0.00150(16)
Fe4 0.0206(2) 0.0206(2) 0.0192(2) 0.00207(16) -0.00008(17) 0.00188(16)
Fe5 0.0215(2) 0.0255(2) 0.0166(2) -0.00135(17) -0.00285(16) 0.00314(17)
Fe6 0.0222(2) 0.0202(2) 0.0176(2) -0.00270(16) -0.00123(17) 0.00136(16)
Fe7 0.0189(2) 0.0199(2) 0.0205(2) 0.00053(17) -0.00039(17) -0.00078(16)
O1 0.0192(10) 0.0202(10) 0.0164(9) -0.0008(8) -0.0009(8) 0.0029(8)
O2 0.0232(11) 0.0210(11) 0.0180(10) 0.0011(8) -0.0035(8) -0.0002(8)
O3 0.0190(10) 0.0205(10) 0.0188(10) -0.0019(8) -0.0004(8) -0.0012(8)
N1 0.0255(14) 0.0230(13) 0.0212(13) 0.0003(10) -0.0043(10) 0.0021(10)
C1 0.0201(15) 0.0328(18) 0.0247(16) 0.0007(13) -0.0038(12) 0.0081(13)
C2 0.0237(16) 0.0304(17) 0.0258(16) -0.0024(13) -0.0044(13) 0.0087(13)
O4 0.0184(10) 0.0209(11) 0.0180(10) -0.0012(8) -0.0005(8) 0.0029(8)
C3 0.0333(18) 0.0254(17) 0.0307(17) 0.0024(14) -0.0082(14) 0.0011(13)
C4 0.0323(18) 0.0245(16) 0.0212(15) 0.0039(13) -0.0028(13) 0.0005(13)
O5 0.0239(11) 0.0225(11) 0.0201(10) 0.0033(8) -0.0032(8) -0.0020(8)
C5 0.0294(17) 0.0254(16) 0.0208(15) 0.0013(12) -0.0049(13) -0.0024(13)
C6 0.038(2) 0.055(2) 0.0250(17) -0.0041(16) -0.0092(15) 0.0097(17)
C7 0.056(3) 0.052(3) 0.0258(18) -0.0034(17) 0.0002(17) 0.0128(19)
C8 0.058(3) 0.059(3) 0.0193(17) -0.0039(16) -0.0052(17) -0.021(2)
C9 0.035(2) 0.108(4) 0.0264(19) -0.002(2) -0.0101(17) -0.017(2)
C10 0.034(2) 0.070(3) 0.0254(18) -0.0020(18) -0.0040(15) -0.0024(18)
N2 0.0231(14) 0.0213(13) 0.0303(14) 0.0045(11) 0.0038(11) 0.0011(10)
C11 0.0310(18) 0.0221(16) 0.0318(17) 0.0018(13) -0.0002(14) -0.0012(13)
C12 0.0281(16) 0.0167(15) 0.0268(16) -0.0009(12) 0.0013(13) 0.0002(12)
O6 0.0238(11) 0.0185(10) 0.0234(11) 0.0003(8) 0.0022(9) -0.0012(8)
C13 0.0238(17) 0.0262(17) 0.0402(19) 0.0048(14) 0.0003(14) -0.0010(13)
C14 0.0216(16) 0.0250(16) 0.0373(18) 0.0038(14) -0.0063(14) -0.0004(12)
O7 0.0199(10) 0.0207(11) 0.0232(10) 0.0020(8) -0.0010(8) 0.0010(8)
C15 0.0325(18) 0.0230(16) 0.0298(17) 0.0059(13) 0.0091(14) 0.0031(13)
C16 0.040(2) 0.0271(18) 0.0334(18) 0.0059(14) 0.0026(15) -0.0058(15)
C17 0.057(2) 0.031(2) 0.0324(19) 0.0077(15) 0.0039(17) 0.0047(17)
C18 0.056(3) 0.035(2) 0.051(2) 0.0153(18) 0.026(2) 0.0087(18)
C19 0.043(3) 0.049(3) 0.091(4) 0.034(3) 0.022(2) -0.0011(19)
C20 0.034(2) 0.048(2) 0.065(3) 0.023(2) 0.0079(19) 0.0018(17)
N3 0.0302(15) 0.0260(14) 0.0224(13) -0.0027(11) 0.0001(11) 0.0052(11)
C21 0.044(2) 0.0322(19) 0.0193(15) 0.0005(13) 0.0000(14) 0.0082(15)
C22 0.0382(19) 0.0354(19) 0.0178(15) -0.0051(13) -0.0053(13) 0.0092(15)
O8 0.0268(12) 0.0267(12) 0.0187(10) -0.0040(9) -0.0020(9) 0.0056(9)
C23 0.0259(17) 0.0302(18) 0.0293(17) -0.0047(14) 0.0060(13) 0.0023(13)
C24 0.0281(17) 0.0330(18) 0.0264(16) -0.0045(14) 0.0151(13) -0.0001(13)
O9 0.0204(10) 0.0220(11) 0.0214(10) -0.0015(8) 0.0030(8) 0.0008(8)
C25 0.0399(19) 0.0280(17) 0.0192(15) -0.0055(13) -0.0025(13) 0.0083(14)
C26 0.0349(19) 0.0338(19) 0.0313(18) -0.0096(15) 0.0012(15) 0.0050(15)
C27 0.041(2) 0.035(2) 0.0334(19) -0.0066(15) -0.0073(16) 0.0027(15)
C28 0.053(2) 0.033(2) 0.039(2) -0.0111(16) -0.0097(18) 0.0129(17)
C29 0.042(2) 0.041(2) 0.064(3) -0.014(2) 0.000(2) 0.0158(18)
C30 0.038(2) 0.036(2) 0.047(2) -0.0103(17) 0.0012(17) 0.0047(16)
O10 0.0254(12) 0.0345(13) 0.0186(10) 0.0007(9) 0.0009(9) 0.0058(9)
O11 0.0210(11) 0.0317(12) 0.0223(11) 0.0038(9) 0.0029(9) 0.0014(9)
C31 0.0233(16) 0.0248(16) 0.0207(15) -0.0029(12) 0.0019(12) 0.0001(12)
C32 0.0263(17) 0.0360(19) 0.0258(16) 0.0044(14) 0.0052(13) 0.0054(14)
C33 0.0280(19) 0.064(3) 0.042(2) 0.0145(19) 0.0108(16) 0.0122(17)
C34 0.047(2) 0.038(2) 0.037(2) 0.0089(16) 0.0139(17) -0.0008(17)
C35 0.047(2) 0.056(3) 0.0295(19) -0.0094(17) 0.0098(17) 0.0011(19)
O12 0.0229(11) 0.0247(11) 0.0248(11) -0.0049(9) -0.0043(9) 0.0040(9)
O13 0.0228(11) 0.0245(11) 0.0252(11) -0.0034(9) -0.0055(9) 0.0031(9)
C36 0.0210(15) 0.0256(16) 0.0246(15) -0.0014(13) 0.0004(12) -0.0002(12)
C37 0.0296(18) 0.0273(17) 0.0326(18) -0.0087(14) -0.0071(14) 0.0011(13)
C38 0.062(3) 0.047(2) 0.0295(19) -0.0143(17) -0.0040(18) -0.0051(19)
C39 0.047(2) 0.0274(19) 0.044(2) -0.0085(16) -0.0115(17) -0.0052(16)
C40 0.033(2) 0.047(2) 0.076(3) -0.027(2) -0.019(2) 0.0008(17)
O14 0.0259(12) 0.0285(12) 0.0294(12) 0.0068(10) -0.0035(9) 0.0030(9)
O15 0.0256(12) 0.0325(13) 0.0295(12) -0.0007(10) -0.0065(9) 0.0051(9)
C41 0.0250(17) 0.0325(18) 0.0206(15) 0.0023(13) 0.0026(13) 0.0068(13)
C42 0.0256(18) 0.039(2) 0.049(2) 0.0138(17) -0.0021(16) 0.0092(15)
C43 0.031(2) 0.053(3) 0.061(3) 0.008(2) -0.0162(18) 0.0130(18)
C44 0.049(3) 0.135(6) 0.094(4) 0.089(4) -0.003(3) 0.015(3)
C45 0.051(3) 0.041(3) 0.133(5) -0.023(3) -0.028(3) 0.019(2)
O16 0.0300(12) 0.0314(13) 0.0212(11) 0.0030(9) 0.0029(9) -0.0006(9)
O17 0.0330(13) 0.0335(13) 0.0198(11) 0.0009(9) 0.0009(9) 0.0001(10)
C46 0.0257(17) 0.0337(18) 0.0224(16) 0.0033(13) 0.0026(13) 0.0083(13)
C47 0.037(2) 0.047(2) 0.0254(17) 0.0077(16) 0.0069(15) 0.0024(16)
C48A 0.080(8) 0.047(5) 0.019(4) -0.009(3) 0.019(5) -0.003(6)
C49A 0.057(6) 0.050(5) 0.034(4) 0.009(3) 0.015(5) 0.003(5)
C50A 0.039(4) 0.096(7) 0.053(5) 0.020(5) 0.017(4) 0.023(5)
C48B 0.047(9) 0.068(10) 0.034(8) -0.004(6) 0.017(6) -0.008(7)
C49B 0.077(10) 0.072(9) 0.031(6) 0.026(6) 0.014(8) 0.020(10)
C50B 0.047(7) 0.098(11) 0.040(6) -0.016(7) 0.021(5) -0.026(7)
O18 0.0274(12) 0.0282(12) 0.0289(12) -0.0074(10) -0.0011(10) -0.0022(9)
O19 0.0256(12) 0.0360(13) 0.0313(12) -0.0088(10) 0.0016(10) -0.0079(10)
C51 0.0253(17) 0.0225(16) 0.0391(19) -0.0031(14) -0.0078(14) 0.0010(13)
C52 0.0283(19) 0.040(2) 0.059(2) -0.0206(19) -0.0102(17) -0.0061(16)
C53A 0.031(3) 0.056(5) 0.045(4) -0.021(4) 0.001(3) -0.022(3)
C54A 0.041(3) 0.060(4) 0.035(3) -0.023(3) -0.011(2) -0.009(3)
C55A 0.047(3) 0.029(3) 0.097(5) -0.015(3) -0.010(3) -0.016(2)
O20 0.0296(12) 0.0206(11) 0.0229(11) -0.0002(9) -0.0005(9) 0.0029(9)
O21 0.0269(12) 0.0245(12) 0.0286(11) 0.0042(9) 0.0040(9) 0.0041(9)
C56 0.0243(16) 0.0215(15) 0.0269(16) -0.0012(13) -0.0033(13) -0.0026(12)
C57 0.0368(19) 0.0214(16) 0.0324(17) 0.0060(14) 0.0035(15) 0.0063(13)
C58 0.055(2) 0.032(2) 0.0312(19) 0.0060(15) -0.0062(17) 0.0124(17)
C59 0.087(3) 0.023(2) 0.056(3) -0.0022(18) -0.024(2) -0.0001(19)
C60 0.050(3) 0.055(3) 0.063(3) 0.025(2) 0.022(2) 0.030(2)
O22 0.0193(11) 0.0232(11) 0.0271(11) -0.0027(9) -0.0017(9) 0.0032(8)
O23 0.0283(14) 0.0402(16) 0.085(2) -0.0286(15) -0.0232(14) 0.0121(11)
C61 0.0260(18) 0.0268(18) 0.043(2) -0.0015(15) 0.0028(15) 0.0041(13)
C62 0.0259(18) 0.0293(19) 0.066(3) -0.0101(18) 0.0038(17) 0.0043(14)
C63 0.049(2) 0.028(2) 0.072(3) -0.0052(19) 0.000(2) 0.0088(17)
C64 0.075(3) 0.042(2) 0.062(3) -0.023(2) 0.031(2) -0.008(2)
C65 0.034(2) 0.049(3) 0.134(5) -0.023(3) 0.002(3) 0.0121(19)
O24 0.0264(12) 0.0345(13) 0.0205(11) -0.0028(9) -0.0042(9) 0.0029(10)
O25 0.0359(16) 0.113(3) 0.0271(14) -0.0091(15) -0.0027(12) -0.0287(16)
C66 0.0304(19) 0.057(2) 0.0232(17) -0.0046(16) -0.0042(14) 0.0029(17)
C67 0.041(2) 0.081(3) 0.0262(19) -0.0072(19) -0.0105(16) -0.010(2)
O26 0.0204(11) 0.0270(12) 0.0298(11) 0.0068(9) 0.0027(9) -0.0017(9)
O27 0.0285(13) 0.0391(15) 0.0617(17) 0.0203(13) 0.0152(12) 0.0092(11)
C71 0.0245(17) 0.0268(17) 0.0346(18) 0.0057(14) 0.0002(14) -0.0007(13)
C72 0.0295(19) 0.0316(19) 0.051(2) 0.0164(17) 0.0090(16) 0.0004(14)
O28 0.0227(11) 0.0224(12) 0.0282(12) -0.0025(9) -0.0027(9) 0.0035(9)
O29 0.0243(12) 0.0373(14) 0.0193(11) -0.0056(9) -0.0021(9) -0.0007(10)
O30 0.0243(12) 0.0245(12) 0.0275(12) 0.0072(10) 0.0032(10) 0.0018(9)

loop_
_atom_type_symbol
_atom_type_description
_atom_type_scat_dispersion_real
_atom_type_scat_dispersion_imag
_atom_type_scat_source
C C 0.0033 0.0016 'International Tables Vol C Tables 4.2.6.8 and 6.1.1.4'
H H 0.0000 0.0000 'International Tables Vol C Tables 4.2.6.8 and 6.1.1.4'
N N 0.0061 0.0033 'International Tables Vol C Tables 4.2.6.8 and 6.1.1.4'
O O 0.0106 0.0060 'International Tables Vol C Tables 4.2.6.8 and 6.1.1.4'
Fe Fe 0.3463 0.8444 'International Tables Vol C Tables 4.2.6.8 and 6.1.1.4'

loop_
_geom_angle_atom_site_label_1
_geom_angle_atom_site_label_2
_geom_angle_atom_site_label_3
_geom_angle
_geom_angle_site_symmetry_1
_geom_angle_site_symmetry_3
_geom_angle_publ_flag
O1 Fe1 O4 77.67(8) . . ?
O1 Fe1 O7 101.76(8) . . ?
O4 Fe1 O7 90.87(8) . . ?
O1 Fe1 O2 91.52(8) . . ?
O4 Fe1 O2 162.31(8) . . ?
O7 Fe1 O2 77.53(8) . . ?
O1 Fe1 O9 162.71(8) . . ?
O4 Fe1 O9 91.44(8) . . ?
O7 Fe1 O9 91.68(8) . . ?
O2 Fe1 O9 102.08(8) . . ?
O1 Fe1 O3 91.15(8) . . ?
O4 Fe1 O3 102.16(8) . . ?
O7 Fe1 O3 163.40(8) . . ?
O2 Fe1 O3 91.89(8) . . ?
O9 Fe1 O3 77.90(8) . . ?
O1 Fe1 Fe6 130.04(6) . . ?
O4 Fe1 Fe6 109.41(6) . . ?
O7 Fe1 Fe6 126.72(6) . . ?
O2 Fe1 Fe6 88.27(6) . . ?
O9 Fe1 Fe6 41.33(6) . . ?
O3 Fe1 Fe6 38.98(6) . . ?
O1 Fe1 Fe4 87.61(6) . . ?
O4 Fe1 Fe4 125.48(6) . . ?
O7 Fe1 Fe4 41.12(6) . . ?
O2 Fe1 Fe4 38.93(6) . . ?
O9 Fe1 Fe4 109.68(6) . . ?
O3 Fe1 Fe4 130.68(6) . . ?
Fe6 Fe1 Fe4 119.684(18) . . ?
O1 Fe1 Fe2 38.77(5) . . ?
O4 Fe1 Fe2 41.14(6) . . ?
O7 Fe1 Fe2 108.39(6) . . ?
O2 Fe1 Fe2 130.25(6) . . ?
O9 Fe1 Fe2 126.37(6) . . ?
O3 Fe1 Fe2 88.22(6) . . ?
Fe6 Fe1 Fe2 119.344(18) . . ?
Fe4 Fe1 Fe2 118.112(18) . . ?
O1 Fe2 O4 80.60(8) . . ?
O1 Fe2 O5 99.27(8) . . ?
O4 Fe2 O5 93.82(9) . . ?
O1 Fe2 O12 99.42(9) . . ?
O4 Fe2 O12 94.25(8) . . ?
O5 Fe2 O12 160.62(9) . . ?
O1 Fe2 O10 97.61(8) . . ?
O4 Fe2 O10 178.17(9) . . ?
O5 Fe2 O10 86.81(9) . . ?
O12 Fe2 O10 85.67(9) . . ?
O1 Fe2 N1 158.93(9) . . ?
O4 Fe2 N1 78.62(8) . . ?
O5 Fe2 N1 78.77(9) . . ?
O12 Fe2 N1 85.60(9) . . ?
O10 Fe2 N1 103.19(9) . . ?
O1 Fe2 Fe1 41.23(6) . . ?
O4 Fe2 Fe1 41.73(6) . . ?
O5 Fe2 Fe1 87.83(6) . . ?
O12 Fe2 Fe1 109.76(6) . . ?
O10 Fe2 Fe1 136.65(6) . . ?
N1 Fe2 Fe1 117.81(6) . . ?
O1 Fe3 O6 95.13(8) . . ?
O1 Fe3 O22 174.30(9) . . ?
O6 Fe3 O22 88.69(9) . . ?
O1 Fe3 O13 96.83(8) . . ?
O6 Fe3 O13 90.24(8) . . ?
O22 Fe3 O13 87.37(8) . . ?
O1 Fe3 O11 92.20(9) . . ?
O6 Fe3 O11 172.58(9) . . ?
O22 Fe3 O11 84.08(9) . . ?
O13 Fe3 O11 87.76(9) . . ?
O1 Fe3 O28 89.74(9) . . ?
O6 Fe3 O28 96.37(9) . . ?
O22 Fe3 O28 85.62(8) . . ?
O13 Fe3 O28 170.25(9) . . ?
O11 Fe3 O28 84.78(9) . . ?
O2 Fe4 O7 80.75(8) . . ?
O2 Fe4 O6 99.33(8) . . ?
O7 Fe4 O6 95.03(8) . . ?
O2 Fe4 O16 100.43(9) . . ?
O7 Fe4 O16 93.44(9) . . ?
O6 Fe4 O16 159.51(9) . . ?
O2 Fe4 O14 97.34(9) . . ?
O7 Fe4 O14 177.66(9) . . ?
O6 Fe4 O14 86.59(9) . . ?
O16 Fe4 O14 85.58(9) . . ?
O2 Fe4 N2 158.98(9) . . ?
O7 Fe4 N2 78.66(9) . . ?
O6 Fe4 N2 78.40(9) . . ?
O16 Fe4 N2 85.04(9) . . ?
O14 Fe4 N2 103.34(9) . . ?
O2 Fe4 Fe1 41.56(6) . . ?
O7 Fe4 Fe1 41.85(6) . . ?
O6 Fe4 Fe1 87.97(6) . . ?
O16 Fe4 Fe1 110.55(7) . . ?
O14 Fe4 Fe1 136.69(7) . . ?
N2 Fe4 Fe1 117.50(6) . . ?
O2 Fe5 O8 95.59(9) . . ?
O2 Fe5 O24 174.70(9) . . ?
O8 Fe5 O24 88.84(9) . . ?
O2 Fe5 O17 96.34(9) . . ?
O8 Fe5 O17 91.25(9) . . ?
O24 Fe5 O17 86.45(9) . . ?
O2 Fe5 O15 91.65(9) . . ?
O8 Fe5 O15 172.72(9) . . ?
O24 Fe5 O15 83.90(9) . . ?
O17 Fe5 O15 88.71(9) . . ?
O2 Fe5 O29 90.30(9) . . ?
O8 Fe5 O29 94.05(9) . . ?
O24 Fe5 O29 86.48(9) . . ?
O17 Fe5 O29 171.07(9) . . ?
O15 Fe5 O29 85.12(9) . . ?
O3 Fe6 O9 81.22(8) . . ?
O3 Fe6 O8 100.34(8) . . ?
O9 Fe6 O8 93.16(9) . . ?
O3 Fe6 O20 99.66(8) . . ?
O9 Fe6 O20 93.99(9) . . ?
O8 Fe6 O20 159.56(8) . . ?
O3 Fe6 O18 96.84(9) . . ?
O9 Fe6 O18 178.03(9) . . ?
O8 Fe6 O18 86.82(9) . . ?
O20 Fe6 O18 86.69(9) . . ?
O3 Fe6 N3 159.98(9) . . ?
O9 Fe6 N3 78.96(9) . . ?
O8 Fe6 N3 78.06(9) . . ?
O20 Fe6 N3 84.55(9) . . ?
O18 Fe6 N3 102.95(9) . . ?
O3 Fe6 Fe1 41.76(6) . . ?
O9 Fe6 Fe1 42.01(6) . . ?
O8 Fe6 Fe1 87.66(6) . . ?
O20 Fe6 Fe1 110.26(6) . . ?
O18 Fe6 Fe1 136.03(6) . . ?
N3 Fe6 Fe1 118.40(7) . . ?
O3 Fe7 O5 95.92(8) . . ?
O3 Fe7 O26 174.14(9) . . ?
O5 Fe7 O26 88.95(9) . . ?
O3 Fe7 O21 96.76(9) . . ?
O5 Fe7 O21 89.96(9) . . ?
O26 Fe7 O21 86.48(9) . . ?
O3 Fe7 O19 91.14(9) . . ?
O5 Fe7 O19 172.92(9) . . ?
O26 Fe7 O19 84.03(9) . . ?
O21 Fe7 O19 88.63(9) . . ?
O3 Fe7 O30 90.52(9) . . ?
O5 Fe7 O30 95.77(9) . . ?
O26 Fe7 O30 85.74(9) . . ?
O21 Fe7 O30 170.24(9) . . ?
O19 Fe7 O30 84.72(9) . . ?
Fe3 O1 Fe2 119.87(10) . . ?
Fe3 O1 Fe1 133.86(10) . . ?
Fe2 O1 Fe1 99.99(9) . . ?
Fe5 O2 Fe4 119.94(10) . . ?
Fe5 O2 Fe1 133.28(11) . . ?
Fe4 O2 Fe1 99.51(9) . . ?
Fe7 O3 Fe6 120.45(11) . . ?
Fe7 O3 Fe1 132.85(10) . . ?
Fe6 O3 Fe1 99.26(9) . . ?
C5 N1 C1 112.0(2) . . ?
C5 N1 C3 109.7(2) . . ?
C1 N1 C3 111.0(2) . . ?
C5 N1 Fe2 117.56(19) . . ?
C1 N1 Fe2 101.78(17) . . ?
C3 N1 Fe2 104.30(17) . . ?
N1 C1 C2 110.8(2) . . ?
N1 C1 H1A 109.5 . . ?
C2 C1 H1A 109.5 . . ?
N1 C1 H1B 109.5 . . ?
C2 C1 H1B 109.5 . . ?
H1A C1 H1B 108.1 . . ?
O4 C2 C1 107.9(2) . . ?
O4 C2 H2A 110.1 . . ?
C1 C2 H2A 110.1 . . ?
O4 C2 H2B 110.1 . . ?
C1 C2 H2B 110.1 . . ?
H2A C2 H2B 108.4 . . ?
C2 O4 Fe2 119.81(18) . . ?
C2 O4 Fe1 132.87(18) . . ?
Fe2 O4 Fe1 97.13(9) . . ?
C4 C3 N1 110.8(3) . . ?
C4 C3 H3A 109.5 . . ?
N1 C3 H3A 109.5 . . ?
C4 C3 H3B 109.5 . . ?
N1 C3 H3B 109.5 . . ?
H3A C3 H3B 108.1 . . ?
O5 C4 C3 108.2(3) . . ?
O5 C4 H4A 110.1 . . ?
C3 C4 H4A 110.1 . . ?
O5 C4 H4B 110.1 . . ?
C3 C4 H4B 110.1 . . ?
H4A C4 H4B 108.4 . . ?
C4 O5 Fe7 120.69(18) . . ?
C4 O5 Fe2 112.44(17) . . ?
Fe7 O5 Fe2 126.87(10) . . ?
C10 C5 C6 118.8(3) . . ?
C10 C5 N1 121.9(3) . . ?
C6 C5 N1 119.3(3) . . ?
C5 C6 C7 120.0(3) . . ?
C5 C6 H6 120.0 . . ?
C7 C6 H6 120.0 . . ?
C8 C7 C6 121.0(4) . . ?
C8 C7 H7 119.5 . . ?
C6 C7 H7 119.5 . . ?
C9 C8 C7 119.1(3) . . ?
C9 C8 H8 120.4 . . ?
C7 C8 H8 120.4 . . ?
C8 C9 C10 121.7(4) . . ?
C8 C9 H9 119.2 . . ?
C10 C9 H9 119.2 . . ?
C5 C10 C9 119.4(4) . . ?
C5 C10 H10 120.3 . . ?
C9 C10 H10 120.3 . . ?
C15 N2 C13 111.8(2) . . ?
C15 N2 C11 109.4(2) . . ?
C13 N2 C11 111.4(3) . . ?
C15 N2 Fe4 118.2(2) . . ?
C13 N2 Fe4 101.43(18) . . ?
C11 N2 Fe4 104.18(17) . . ?
N2 C11 C12 110.4(3) . . ?
N2 C11 H11A 109.6 . . ?
C12 C11 H11A 109.6 . . ?
N2 C11 H11B 109.6 . . ?
C12 C11 H11B 109.6 . . ?
H11A C11 H11B 108.1 . . ?
O6 C12 C11 107.7(2) . . ?
O6 C12 H12A 110.2 . . ?
C11 C12 H12A 110.2 . . ?
O6 C12 H12B 110.2 . . ?
C11 C12 H12B 110.2 . . ?
H12A C12 H12B 108.5 . . ?
C12 O6 Fe3 120.49(17) . . ?
C12 O6 Fe4 112.83(17) . . ?
Fe3 O6 Fe4 126.66(11) . . ?
N2 C13 C14 110.8(3) . . ?
N2 C13 H13A 109.5 . . ?
C14 C13 H13A 109.5 . . ?
N2 C13 H13B 109.5 . . ?
C14 C13 H13B 109.5 . . ?
H13A C13 H13B 108.1 . . ?
O7 C14 C13 108.3(3) . . ?
O7 C14 H14A 110.0 . . ?
C13 C14 H14A 110.0 . . ?
O7 C14 H14B 110.0 . . ?
C13 C14 H14B 110.0 . . ?
H14A C14 H14B 108.4 . . ?
C14 O7 Fe4 119.42(18) . . ?
C14 O7 Fe1 132.24(19) . . ?
Fe4 O7 Fe1 97.03(9) . . ?
C20 C15 C16 119.2(3) . . ?
C20 C15 N2 121.6(3) . . ?
C16 C15 N2 119.2(3) . . ?
C15 C16 C17 120.4(3) . . ?
C15 C16 H16 119.8 . . ?
C17 C16 H16 119.8 . . ?
C18 C17 C16 120.3(4) . . ?
C18 C17 H17 119.9 . . ?
C16 C17 H17 119.9 . . ?
C17 C18 C19 119.4(4) . . ?
C17 C18 H18 120.3 . . ?
C19 C18 H18 120.3 . . ?
C18 C19 C20 120.8(4) . . ?
C18 C19 H19 119.6 . . ?
C20 C19 H19 119.6 . . ?
C15 C20 C19 120.0(4) . . ?
C15 C20 H20 120.0 . . ?
C19 C20 H20 120.0 . . ?
C25 N3 C23 112.7(3) . . ?
C25 N3 C21 109.9(2) . . ?
C23 N3 C21 111.2(3) . . ?
C25 N3 Fe6 116.4(2) . . ?
C23 N3 Fe6 101.46(18) . . ?
C21 N3 Fe6 104.71(18) . . ?
C22 C21 N3 111.1(3) . . ?
C22 C21 H21A 109.4 . . ?
N3 C21 H21A 109.4 . . ?
C22 C21 H21B 109.4 . . ?
N3 C21 H21B 109.4 . . ?
H21A C21 H21B 108.0 . . ?
O8 C22 C21 108.9(3) . . ?
O8 C22 H22A 109.9 . . ?
C21 C22 H22A 109.9 . . ?
O8 C22 H22B 109.9 . . ?
C21 C22 H22B 109.9 . . ?
H22A C22 H22B 108.3 . . ?
C22 O8 Fe5 121.05(18) . . ?
C22 O8 Fe6 112.22(18) . . ?
Fe5 O8 Fe6 126.68(10) . . ?
N3 C23 C24 111.3(3) . . ?
N3 C23 H23A 109.4 . . ?
C24 C23 H23A 109.4 . . ?
N3 C23 H23B 109.4 . . ?
C24 C23 H23B 109.4 . . ?
H23A C23 H23B 108.0 . . ?
O9 C24 C23 107.8(3) . . ?
O9 C24 H24A 110.1 . . ?
C23 C24 H24A 110.1 . . ?
O9 C24 H24B 110.1 . . ?
C23 C24 H24B 110.1 . . ?
H24A C24 H24B 108.5 . . ?
C24 O9 Fe6 118.69(18) . . ?
C24 O9 Fe1 132.43(19) . . ?
Fe6 O9 Fe1 96.66(9) . . ?
C26 C25 C30 118.6(3) . . ?
C26 C25 N3 120.1(3) . . ?
C30 C25 N3 121.3(3) . . ?
C25 C26 C27 121.5(3) . . ?
C25 C26 H26 119.2 . . ?
C27 C26 H26 119.2 . . ?
C28 C27 C26 119.9(4) . . ?
C28 C27 H27 120.0 . . ?
C26 C27 H27 120.0 . . ?
C27 C28 C29 119.4(4) . . ?
C27 C28 H28 120.3 . . ?
C29 C28 H28 120.3 . . ?
C28 C29 C30 120.8(4) . . ?
C28 C29 H29 119.6 . . ?
C30 C29 H29 119.6 . . ?
C29 C30 C25 119.7(4) . . ?
C29 C30 H30 120.2 . . ?
C25 C30 H30 120.2 . . ?
C31 O10 Fe2 130.25(19) . . ?
C31 O11 Fe3 128.78(19) . . ?
O11 C31 O10 125.5(3) . . ?
O11 C31 C32 117.9(3) . . ?
O10 C31 C32 116.6(3) . . ?
C33 C32 C34 110.7(3) . . ?
C33 C32 C35 109.6(3) . . ?
C34 C32 C35 109.4(3) . . ?
C33 C32 C31 110.2(3) . . ?
C34 C32 C31 110.3(3) . . ?
C35 C32 C31 106.6(3) . . ?
C32 C33 H33A 109.5 . . ?
C32 C33 H33B 109.5 . . ?
H33A C33 H33B 109.5 . . ?
C32 C33 H33C 109.5 . . ?
H33A C33 H33C 109.5 . . ?
H33B C33 H33C 109.5 . . ?
C32 C34 H34A 109.5 . . ?
C32 C34 H34B 109.5 . . ?
H34A C34 H34B 109.5 . . ?
C32 C34 H34C 109.5 . . ?
H34A C34 H34C 109.5 . . ?
H34B C34 H34C 109.5 . . ?
C32 C35 H35A 109.5 . . ?
C32 C35 H35B 109.5 . . ?
H35A C35 H35B 109.5 . . ?
C32 C35 H35C 109.5 . . ?
H35A C35 H35C 109.5 . . ?
H35B C35 H35C 109.5 . . ?
C36 O12 Fe2 125.76(19) . . ?
C36 O13 Fe3 134.9(2) . . ?
O13 C36 O12 125.7(3) . . ?
O13 C36 C37 116.9(3) . . ?
O12 C36 C37 117.3(3) . . ?
C39 C37 C40 111.4(3) . . ?
C39 C37 C36 111.1(3) . . ?
C40 C37 C36 110.2(3) . . ?
C39 C37 C38 108.5(3) . . ?
C40 C37 C38 110.1(3) . . ?
C36 C37 C38 105.3(3) . . ?
C37 C38 H38A 109.5 . . ?
C37 C38 H38B 109.5 . . ?
H38A C38 H38B 109.5 . . ?
C37 C38 H38C 109.5 . . ?
H38A C38 H38C 109.5 . . ?
H38B C38 H38C 109.5 . . ?
C37 C39 H39A 109.5 . . ?
C37 C39 H39B 109.5 . . ?
H39A C39 H39B 109.5 . . ?
C37 C39 H39C 109.5 . . ?
H39A C39 H39C 109.5 . . ?
H39B C39 H39C 109.5 . . ?
C37 C40 H40A 109.5 . . ?
C37 C40 H40B 109.5 . . ?
H40A C40 H40B 109.5 . . ?
C37 C40 H40C 109.5 . . ?
H40A C40 H40C 109.5 . . ?
H40B C40 H40C 109.5 . . ?
C41 O14 Fe4 130.3(2) . . ?
C41 O15 Fe5 129.4(2) . . ?
O15 C41 O14 125.4(3) . . ?
O15 C41 C42 118.7(3) . . ?
O14 C41 C42 115.9(3) . . ?
C45 C42 C43 111.8(3) . . ?
C45 C42 C41 109.1(3) . . ?
C43 C42 C41 110.3(3) . . ?
C45 C42 C44 110.5(4) . . ?
C43 C42 C44 109.5(4) . . ?
C41 C42 C44 105.6(3) . . ?
C42 C43 H43A 109.5 . . ?
C42 C43 H43B 109.5 . . ?
H43A C43 H43B 109.5 . . ?
C42 C43 H43C 109.5 . . ?
H43A C43 H43C 109.5 . . ?
H43B C43 H43C 109.5 . . ?
C42 C44 H44A 109.5 . . ?
C42 C44 H44B 109.5 . . ?
H44A C44 H44B 109.5 . . ?
C42 C44 H44C 109.5 . . ?
H44A C44 H44C 109.5 . . ?
H44B C44 H44C 109.5 . . ?
C42 C45 H45A 109.5 . . ?
C42 C45 H45B 109.5 . . ?
H45A C45 H45B 109.5 . . ?
C42 C45 H45C 109.5 . . ?
H45A C45 H45C 109.5 . . ?
H45B C45 H45C 109.5 . . ?
C46 O16 Fe4 126.2(2) . . ?
C46 O17 Fe5 136.1(2) . . ?
O16 C46 O17 125.5(3) . . ?
O16 C46 C47 116.8(3) . . ?
O17 C46 C47 117.7(3) . . ?
C48B C47 C46 112.2(8) . . ?
C49A C47 C46 111.4(5) . . ?
C49A C47 C50A 111.8(6) . . ?
C46 C47 C50A 106.9(4) . . ?
C49A C47 C48A 110.3(6) . . ?
C46 C47 C48A 109.6(5) . . ?
C50A C47 C48A 106.7(6) . . ?
C48B C47 C50B 113.8(8) . . ?
C46 C47 C50B 109.1(5) . . ?
C48B C47 C49B 116.9(9) . . ?
C46 C47 C49B 100.6(6) . . ?
C50B C47 C49B 103.0(9) . . ?
C47 C48A H48A 109.5 . . ?
C47 C48A H48B 109.5 . . ?
H48A C48A H48B 109.5 . . ?
C47 C48A H48C 109.5 . . ?
H48A C48A H48C 109.5 . . ?
H48B C48A H48C 109.5 . . ?
C47 C49A H49A 109.5 . . ?
C47 C49A H49B 109.5 . . ?
H49A C49A H49B 109.5 . . ?
C47 C49A H49C 109.5 . . ?
H49A C49A H49C 109.5 . . ?
H49B C49A H49C 109.5 . . ?
C47 C50A H50A 109.5 . . ?
C47 C50A H50B 109.5 . . ?
H50A C50A H50B 109.5 . . ?
C47 C50A H50C 109.5 . . ?
H50A C50A H50C 109.5 . . ?
H50B C50A H50C 109.5 . . ?
C47 C48B H48D 109.5 . . ?
C47 C48B H48E 109.5 . . ?
H48D C48B H48E 109.5 . . ?
C47 C48B H48F 109.5 . . ?
H48D C48B H48F 109.5 . . ?
H48E C48B H48F 109.5 . . ?
C47 C49B H49D 109.5 . . ?
C47 C49B H49E 109.5 . . ?
H49D C49B H49E 109.5 . . ?
C47 C49B H49F 109.5 . . ?
H49D C49B H49F 109.5 . . ?
H49E C49B H49F 109.5 . . ?
C47 C50B H50D 109.5 . . ?
C47 C50B H50E 109.5 . . ?
H50D C50B H50E 109.5 . . ?
C47 C50B H50F 109.5 . . ?
H50D C50B H50F 109.5 . . ?
H50E C50B H50F 109.5 . . ?
C51 O18 Fe6 130.4(2) . . ?
C51 O19 Fe7 131.2(2) . . ?
O18 C51 O19 125.1(3) . . ?
O18 C51 C52 117.4(3) . . ?
O19 C51 C52 117.4(3) . . ?
C53A C52 C55A 111.7(5) . . ?
C54B C52 C51 121.6(11) . . ?
C53A C52 C51 112.1(4) . . ?
C55A C52 C51 107.0(3) . . ?
C54B C52 C53B 116.2(15) . . ?
C51 C52 C53B 105.9(10) . . ?
C53A C52 C54A 109.7(4) . . ?
C55A C52 C54A 108.6(4) . . ?
C51 C52 C54A 107.5(4) . . ?
C54B C52 C55B 111.0(14) . . ?
C51 C52 C55B 100.7(8) . . ?
C53B C52 C55B 97.9(11) . . ?
C52 C53A H53D 109.5 . . ?
C52 C53A H53E 109.5 . . ?
H53D C53A H53E 109.5 . . ?
C52 C53A H53F 109.5 . . ?
H53D C53A H53F 109.5 . . ?
H53E C53A H53F 109.5 . . ?
C52 C54A H54D 109.5 . . ?
C52 C54A H54E 109.5 . . ?
H54D C54A H54E 109.5 . . ?
C52 C54A H54F 109.5 . . ?
H54D C54A H54F 109.5 . . ?
H54E C54A H54F 109.5 . . ?
C52 C55A H55D 109.5 . . ?
C52 C55A H55E 109.5 . . ?
H55D C55A H55E 109.5 . . ?
C52 C55A H55F 109.5 . . ?
H55D C55A H55F 109.5 . . ?
H55E C55A H55F 109.5 . . ?
C52 C53B H53A 109.5 . . ?
C52 C53B H53B 109.5 . . ?
H53A C53B H53B 109.5 . . ?
C52 C53B H53C 109.5 . . ?
H53A C53B H53C 109.5 . . ?
H53B C53B H53C 109.5 . . ?
C52 C54B H54A 109.5 . . ?
C52 C54B H54B 109.5 . . ?
H54A C54B H54B 109.5 . . ?
C52 C54B H54C 109.5 . . ?
H54A C54B H54C 109.5 . . ?
H54B C54B H54C 109.5 . . ?
C52 C55B H55A 109.5 . . ?
C52 C55B H55B 109.5 . . ?
H55A C55B H55B 109.5 . . ?
C52 C55B H55C 109.5 . . ?
H55A C55B H55C 109.5 . . ?
H55B C55B H55C 109.5 . . ?
C56 O20 Fe6 127.9(2) . . ?
C56 O21 Fe7 135.1(2) . . ?
O21 C56 O20 125.1(3) . . ?
O21 C56 C57 117.6(3) . . ?
O20 C56 C57 117.3(3) . . ?
C58 C57 C60 111.0(3) . . ?
C58 C57 C56 110.9(3) . . ?
C60 C57 C56 110.7(3) . . ?
C58 C57 C59 108.4(3) . . ?
C60 C57 C59 109.8(3) . . ?
C56 C57 C59 105.9(3) . . ?
C57 C58 H58A 109.5 . . ?
C57 C58 H58B 109.5 . . ?
H58A C58 H58B 109.5 . . ?
C57 C58 H58C 109.5 . . ?
H58A C58 H58C 109.5 . . ?
H58B C58 H58C 109.5 . . ?
C57 C59 H59A 109.5 . . ?
C57 C59 H59B 109.5 . . ?
H59A C59 H59B 109.5 . . ?
C57 C59 H59C 109.5 . . ?
H59A C59 H59C 109.5 . . ?
H59B C59 H59C 109.5 . . ?
C57 C60 H60A 109.5 . . ?
C57 C60 H60B 109.5 . . ?
H60A C60 H60B 109.5 . . ?
C57 C60 H60C 109.5 . . ?
H60A C60 H60C 109.5 . . ?
H60B C60 H60C 109.5 . . ?
C61 O22 Fe3 134.6(2) . . ?
O23 C61 O22 125.3(3) . . ?
O23 C61 C62 120.1(3) . . ?
O22 C61 C62 114.6(3) . . ?
C63 C62 C65 110.6(4) . . ?
C63 C62 C64 110.1(3) . . ?
C65 C62 C64 110.6(4) . . ?
C63 C62 C61 107.0(3) . . ?
C65 C62 C61 110.4(3) . . ?
C64 C62 C61 108.1(3) . . ?
C62 C63 H63A 109.5 . . ?
C62 C63 H63B 109.5 . . ?
H63A C63 H63B 109.5 . . ?
C62 C63 H63C 109.5 . . ?
H63A C63 H63C 109.5 . . ?
H63B C63 H63C 109.5 . . ?
C62 C64 H64A 109.5 . . ?
C62 C64 H64B 109.5 . . ?
H64A C64 H64B 109.5 . . ?
C62 C64 H64C 109.5 . . ?
H64A C64 H64C 109.5 . . ?
H64B C64 H64C 109.5 . . ?
C62 C65 H65A 109.5 . . ?
C62 C65 H65B 109.5 . . ?
H65A C65 H65B 109.5 . . ?
C62 C65 H65C 109.5 . . ?
H65A C65 H65C 109.5 . . ?
H65B C65 H65C 109.5 . . ?
C66 O24 Fe5 135.4(2) . . ?
O25 C66 O24 124.5(3) . . ?
O25 C66 C67 120.2(3) . . ?
O24 C66 C67 115.3(3) . . ?
C68B C67 C66 116.5(7) . . ?
C70A C67 C66 115.3(5) . . ?
C70A C67 C69A 110.8(6) . . ?
C66 C67 C69A 106.3(4) . . ?
C68B C67 C69B 117.4(9) . . ?
C66 C67 C69B 104.5(7) . . ?
C70A C67 C68A 112.7(5) . . ?
C66 C67 C68A 108.5(4) . . ?
C69A C67 C68A 102.1(5) . . ?
C68B C67 C70B 110.9(8) . . ?
C66 C67 C70B 107.3(5) . . ?
C69B C67 C70B 98.4(7) . . ?
C67 C68A H68A 109.5 . . ?
C67 C68A H68B 109.5 . . ?
H68A C68A H68B 109.5 . . ?
C67 C68A H68C 109.5 . . ?
H68A C68A H68C 109.5 . . ?
H68B C68A H68C 109.5 . . ?
C67 C69A H69A 109.5 . . ?
C67 C69A H69B 109.5 . . ?
H69A C69A H69B 109.5 . . ?
C67 C69A H69C 109.5 . . ?
H69A C69A H69C 109.5 . . ?
H69B C69A H69C 109.5 . . ?
C67 C70A H70A 109.5 . . ?
C67 C70A H70B 109.5 . . ?
H70A C70A H70B 109.5 . . ?
C67 C70A H70C 109.5 . . ?
H70A C70A H70C 109.5 . . ?
H70B C70A H70C 109.5 . . ?
C67 C68B H68D 109.5 . . ?
C67 C68B H68E 109.5 . . ?
H68D C68B H68E 109.5 . . ?
C67 C68B H68F 109.5 . . ?
H68D C68B H68F 109.5 . . ?
H68E C68B H68F 109.5 . . ?
C67 C69B H69D 109.5 . . ?
C67 C69B H69E 109.5 . . ?
H69D C69B H69E 109.5 . . ?
C67 C69B H69F 109.5 . . ?
H69D C69B H69F 109.5 . . ?
H69E C69B H69F 109.5 . . ?
C67 C70B H70D 109.5 . . ?
C67 C70B H70E 109.5 . . ?
H70D C70B H70E 109.5 . . ?
C67 C70B H70F 109.5 . . ?
H70D C70B H70F 109.5 . . ?
H70E C70B H70F 109.5 . . ?
C71 O26 Fe7 135.7(2) . . ?
O27 C71 O26 124.6(3) . . ?
O27 C71 C72 120.4(3) . . ?
O26 C71 C72 115.1(3) . . ?
C75A C72 C74A 106.1(6) . . ?
C75A C72 C71 108.5(5) . . ?
C73B C72 C71 112.1(5) . . ?
C74A C72 C71 111.1(4) . . ?
C75A C72 C73A 113.2(6) . . ?
C74A C72 C73A 107.3(5) . . ?
C71 C72 C73A 110.6(4) . . ?
C73B C72 C75B 106.6(8) . . ?
C71 C72 C75B 105.7(7) . . ?
C73B C72 C74B 114.2(6) . . ?
C71 C72 C74B 106.7(4) . . ?
C75B C72 C74B 111.3(8) . . ?
C72 C73A H73A 109.5 . . ?
C72 C73A H73B 109.5 . . ?
H73A C73A H73B 109.5 . . ?
C72 C73A H73C 109.5 . . ?
H73A C73A H73C 109.5 . . ?
H73B C73A H73C 109.5 . . ?
C72 C74A H74A 109.5 . . ?
C72 C74A H74B 109.5 . . ?
H74A C74A H74B 109.5 . . ?
C72 C74A H74C 109.5 . . ?
H74A C74A H74C 109.5 . . ?
H74B C74A H74C 109.5 . . ?
C72 C75A H75A 109.5 . . ?
C72 C75A H75B 109.5 . . ?
H75A C75A H75B 109.5 . . ?
C72 C75A H75C 109.5 . . ?
H75A C75A H75C 109.5 . . ?
H75B C75A H75C 109.5 . . ?
C72 C73B H73D 109.5 . . ?
C72 C73B H73E 109.5 . . ?
H73D C73B H73E 109.5 . . ?
C72 C73B H73F 109.5 . . ?
H73D C73B H73F 109.5 . . ?
H73E C73B H73F 109.5 . . ?
C72 C74B H74D 109.5 . . ?
C72 C74B H74E 109.5 . . ?
H74D C74B H74E 109.5 . . ?
C72 C74B H74F 109.5 . . ?
H74D C74B H74F 109.5 . . ?
H74E C74B H74F 109.5 . . ?
C72 C75B H75D 109.5 . . ?
C72 C75B H75E 109.5 . . ?
H75D C75B H75E 109.5 . . ?
C72 C75B H75F 109.5 . . ?
H75D C75B H75F 109.5 . . ?
H75E C75B H75F 109.5 . . ?
Fe3 O28 H281 105(2) . . ?
Fe3 O28 H282 96(2) . . ?
H281 O28 H282 135(4) . . ?
Fe5 O29 H291 107(2) . . ?
Fe5 O29 H292 89(3) . . ?
H291 O29 H292 145(4) . . ?
Fe7 O30 H301 113(3) . . ?
Fe7 O30 H302 104(3) . . ?
H301 O30 H302 134(4) . . ?

loop_
_geom_bond_atom_site_label_1
_geom_bond_atom_site_label_2
_geom_bond_distance
_geom_bond_site_symmetry_2
_geom_bond_publ_flag
Fe1 O1 1.9901(19) . ?
Fe1 O4 1.995(2) . ?
Fe1 O7 1.999(2) . ?
Fe1 O2 1.9996(19) . ?
Fe1 O9 2.000(2) . ?
Fe1 O3 2.003(2) . ?
Fe1 Fe6 2.9684(6) . ?
Fe1 Fe4 2.9728(6) . ?
Fe1 Fe2 2.9736(6) . ?
Fe2 O1 1.8909(19) . ?
Fe2 O4 1.972(2) . ?
Fe2 O5 1.997(2) . ?
Fe2 O12 2.019(2) . ?
Fe2 O10 2.034(2) . ?
Fe2 N1 2.346(2) . ?
Fe3 O1 1.866(2) . ?
Fe3 O6 1.987(2) . ?
Fe3 O22 2.014(2) . ?
Fe3 O13 2.049(2) . ?
Fe3 O11 2.065(2) . ?
Fe3 O28 2.091(2) . ?
Fe4 O2 1.894(2) . ?
Fe4 O7 1.970(2) . ?
Fe4 O6 1.997(2) . ?
Fe4 O16 2.014(2) . ?
Fe4 O14 2.038(2) . ?
Fe4 N2 2.355(3) . ?
Fe5 O2 1.8702(19) . ?
Fe5 O8 1.994(2) . ?
Fe5 O24 2.015(2) . ?
Fe5 O17 2.041(2) . ?
Fe5 O15 2.069(2) . ?
Fe5 O29 2.100(2) . ?
Fe6 O3 1.892(2) . ?
Fe6 O9 1.974(2) . ?
Fe6 O8 2.006(2) . ?
Fe6 O20 2.011(2) . ?
Fe6 O18 2.035(2) . ?
Fe6 N3 2.360(3) . ?
Fe7 O3 1.873(2) . ?
Fe7 O5 1.989(2) . ?
Fe7 O26 2.023(2) . ?
Fe7 O21 2.048(2) . ?
Fe7 O19 2.051(2) . ?
Fe7 O30 2.083(2) . ?
N1 C5 1.461(4) . ?
N1 C1 1.498(4) . ?
N1 C3 1.510(4) . ?
C1 C2 1.512(4) . ?
C1 H1A 0.9900 . ?
C1 H1B 0.9900 . ?
C2 O4 1.412(3) . ?
C2 H2A 0.9900 . ?
C2 H2B 0.9900 . ?
C3 C4 1.507(4) . ?
C3 H3A 0.9900 . ?
C3 H3B 0.9900 . ?
C4 O5 1.435(4) . ?
C4 H4A 0.9900 . ?
C4 H4B 0.9900 . ?
C5 C10 1.375(5) . ?
C5 C6 1.385(5) . ?
C6 C7 1.393(5) . ?
C6 H6 0.9500 . ?
C7 C8 1.362(6) . ?
C7 H7 0.9500 . ?
C8 C9 1.343(6) . ?
C8 H8 0.9500 . ?
C9 C10 1.405(5) . ?
C9 H9 0.9500 . ?
C10 H10 0.9500 . ?
N2 C15 1.470(4) . ?
N2 C13 1.495(4) . ?
N2 C11 1.507(4) . ?
C11 C12 1.514(4) . ?
C11 H11A 0.9900 . ?
C11 H11B 0.9900 . ?
C12 O6 1.428(3) . ?
C12 H12A 0.9900 . ?
C12 H12B 0.9900 . ?
C13 C14 1.505(4) . ?
C13 H13A 0.9900 . ?
C13 H13B 0.9900 . ?
C14 O7 1.413(4) . ?
C14 H14A 0.9900 . ?
C14 H14B 0.9900 . ?
C15 C20 1.368(5) . ?
C15 C16 1.377(5) . ?
C16 C17 1.397(5) . ?
C16 H16 0.9500 . ?
C17 C18 1.362(6) . ?
C17 H17 0.9500 . ?
C18 C19 1.367(6) . ?
C18 H18 0.9500 . ?
C19 C20 1.397(6) . ?
C19 H19 0.9500 . ?
C20 H20 0.9500 . ?
N3 C25 1.462(4) . ?
N3 C23 1.487(4) . ?
N3 C21 1.506(4) . ?
C21 C22 1.503(5) . ?
C21 H21A 0.9900 . ?
C21 H21B 0.9900 . ?
C22 O8 1.429(4) . ?
C22 H22A 0.9900 . ?
C22 H22B 0.9900 . ?
C23 C24 1.518(4) . ?
C23 H23A 0.9900 . ?
C23 H23B 0.9900 . ?
C24 O9 1.413(3) . ?
C24 H24A 0.9900 . ?
C24 H24B 0.9900 . ?
C25 C26 1.376(5) . ?
C25 C30 1.391(5) . ?
C26 C27 1.379(5) . ?
C26 H26 0.9500 . ?
C27 C28 1.372(5) . ?
C27 H27 0.9500 . ?
C28 C29 1.377(6) . ?
C28 H28 0.9500 . ?
C29 C30 1.388(5) . ?
C29 H29 0.9500 . ?
C30 H30 0.9500 . ?
O10 C31 1.269(4) . ?
O11 C31 1.258(4) . ?
C31 C32 1.537(4) . ?
C32 C33 1.528(5) . ?
C32 C34 1.529(5) . ?
C32 C35 1.534(5) . ?
C33 H33A 0.9800 . ?
C33 H33B 0.9800 . ?
C33 H33C 0.9800 . ?
C34 H34A 0.9800 . ?
C34 H34B 0.9800 . ?
C34 H34C 0.9800 . ?
C35 H35A 0.9800 . ?
C35 H35B 0.9800 . ?
C35 H35C 0.9800 . ?
O12 C36 1.263(4) . ?
O13 C36 1.263(4) . ?
C36 C37 1.532(4) . ?
C37 C39 1.510(5) . ?
C37 C40 1.531(5) . ?
C37 C38 1.547(5) . ?
C38 H38A 0.9800 . ?
C38 H38B 0.9800 . ?
C38 H38C 0.9800 . ?
C39 H39A 0.9800 . ?
C39 H39B 0.9800 . ?
C39 H39C 0.9800 . ?
C40 H40A 0.9800 . ?
C40 H40B 0.9800 . ?
C40 H40C 0.9800 . ?
O14 C41 1.268(4) . ?
O15 C41 1.260(4) . ?
C41 C42 1.539(4) . ?
C42 C45 1.507(6) . ?
C42 C43 1.511(5) . ?
C42 C44 1.545(6) . ?
C43 H43A 0.9800 . ?
C43 H43B 0.9800 . ?
C43 H43C 0.9800 . ?
C44 H44A 0.9800 . ?
C44 H44B 0.9800 . ?
C44 H44C 0.9800 . ?
C45 H45A 0.9800 . ?
C45 H45B 0.9800 . ?
C45 H45C 0.9800 . ?
O16 C46 1.260(4) . ?
O17 C46 1.265(4) . ?
C46 C47 1.541(4) . ?
C47 C48B 1.425(19) . ?
C47 C49A 1.457(11) . ?
C47 C50A 1.543(8) . ?
C47 C48A 1.560(11) . ?
C47 C50B 1.571(11) . ?
C47 C49B 1.626(16) . ?
C48A H48A 0.9800 . ?
C48A H48B 0.9800 . ?
C48A H48C 0.9800 . ?
C49A H49A 0.9800 . ?
C49A H49B 0.9800 . ?
C49A H49C 0.9800 . ?
C50A H50A 0.9800 . ?
C50A H50B 0.9800 . ?
C50A H50C 0.9800 . ?
C48B H48D 0.9800 . ?
C48B H48E 0.9800 . ?
C48B H48F 0.9800 . ?
C49B H49D 0.9800 . ?
C49B H49E 0.9800 . ?
C49B H49F 0.9800 . ?
C50B H50D 0.9800 . ?
C50B H50E 0.9800 . ?
C50B H50F 0.9800 . ?
O18 C51 1.256(4) . ?
O19 C51 1.264(4) . ?
C51 C52 1.526(4) . ?
C52 C54B 1.25(2) . ?
C52 C53A 1.497(7) . ?
C52 C55A 1.513(7) . ?
C52 C53B 1.59(2) . ?
C52 C54A 1.599(7) . ?
C52 C55B 1.76(2) . ?
C53A H53D 0.9800 . ?
C53A H53E 0.9800 . ?
C53A H53F 0.9800 . ?
C54A H54D 0.9800 . ?
C54A H54E 0.9800 . ?
C54A H54F 0.9800 . ?
C55A H55D 0.9800 . ?
C55A H55E 0.9800 . ?
C55A H55F 0.9800 . ?
C53B H53A 0.9800 . ?
C53B H53B 0.9800 . ?
C53B H53C 0.9800 . ?
C54B H54A 0.9800 . ?
C54B H54B 0.9800 . ?
C54B H54C 0.9800 . ?
C55B H55A 0.9800 . ?
C55B H55B 0.9800 . ?
C55B H55C 0.9800 . ?
O20 C56 1.266(4) . ?
O21 C56 1.263(4) . ?
C56 C57 1.533(4) . ?
C57 C58 1.518(5) . ?
C57 C60 1.528(5) . ?
C57 C59 1.535(5) . ?
C58 H58A 0.9800 . ?
C58 H58B 0.9800 . ?
C58 H58C 0.9800 . ?
C59 H59A 0.9800 . ?
C59 H59B 0.9800 . ?
C59 H59C 0.9800 . ?
C60 H60A 0.9800 . ?
C60 H60B 0.9800 . ?
C60 H60C 0.9800 . ?
O22 C61 1.263(4) . ?
O23 C61 1.241(4) . ?
C61 C62 1.536(5) . ?
C62 C63 1.524(6) . ?
C62 C65 1.535(5) . ?
C62 C64 1.535(6) . ?
C63 H63A 0.9800 . ?
C63 H63B 0.9800 . ?
C63 H63C 0.9800 . ?
C64 H64A 0.9800 . ?
C64 H64B 0.9800 . ?
C64 H64C 0.9800 . ?
C65 H65A 0.9800 . ?
C65 H65B 0.9800 . ?
C65 H65C 0.9800 . ?
O24 C66 1.267(4) . ?
O25 C66 1.244(4) . ?
C66 C67 1.543(5) . ?
C67 C68B 1.346(14) . ?
C67 C70A 1.398(9) . ?
C67 C69A 1.557(9) . ?
C67 C69B 1.571(16) . ?
C67 C68A 1.577(8) . ?
C67 C70B 1.663(11) . ?
C68A H68A 0.9800 . ?
C68A H68B 0.9800 . ?
C68A H68C 0.9800 . ?
C69A H69A 0.9800 . ?
C69A H69B 0.9800 . ?
C69A H69C 0.9800 . ?
C70A H70A 0.9800 . ?
C70A H70B 0.9800 . ?
C70A H70C 0.9800 . ?
C68B H68D 0.9800 . ?
C68B H68E 0.9800 . ?
C68B H68F 0.9800 . ?
C69B H69D 0.9800 . ?
C69B H69E 0.9800 . ?
C69B H69F 0.9800 . ?
C70B H70D 0.9800 . ?
C70B H70E 0.9800 . ?
C70B H70F 0.9800 . ?
O26 C71 1.272(4) . ?
O27 C71 1.249(4) . ?
C71 C72 1.538(5) . ?
C72 C75A 1.467(12) . ?
C72 C73B 1.476(11) . ?
C72 C74A 1.482(9) . ?
C72 C73A 1.593(8) . ?
C72 C75B 1.602(17) . ?
C72 C74B 1.604(11) . ?
C73A H73A 0.9800 . ?
C73A H73B 0.9800 . ?
C73A H73C 0.9800 . ?
C74A H74A 0.9800 . ?
C74A H74B 0.9800 . ?
C74A H74C 0.9800 . ?
C75A H75A 0.9800 . ?
C75A H75B 0.9800 . ?
C75A H75C 0.9800 . ?
C73B H73D 0.9800 . ?
C73B H73E 0.9800 . ?
C73B H73F 0.9800 . ?
C74B H74D 0.9800 . ?
C74B H74E 0.9800 . ?
C74B H74F 0.9800 . ?
C75B H75D 0.9800 . ?
C75B H75E 0.9800 . ?
C75B H75F 0.9800 . ?
O28 H281 0.89(3) . ?
O28 H282 0.72(2) . ?
O29 H291 0.91(3) . ?
O29 H292 0.79(3) . ?
O30 H301 0.83(3) . ?
O30 H302 0.70(2) . ?

loop_
_geom_hbond_atom_site_label_D
_geom_hbond_atom_site_label_H
_geom_hbond_atom_site_label_A
_geom_hbond_distance_DH
_geom_hbond_distance_HA
_geom_hbond_distance_DA
_geom_hbond_angle_DHA
_geom_hbond_site_symmetry_A
O28 H281 O23 0.89(3) 1.70(3) 2.553(3) 161(4) .
O28 H282 O30 0.72(2) 2.26(2) 2.975(3) 177(3) .
O29 H291 O25 0.91(3) 1.69(3) 2.570(3) 160(4) .
O29 H292 O28 0.79(3) 2.22(3) 2.991(3) 165(4) .
O30 H301 O27 0.83(3) 1.81(3) 2.574(3) 152(4) .
O30 H302 O29 0.70(2) 2.42(2) 3.103(3) 166(4) .
